data_2005365
loop_
_publ_author_name
'Feeder, N.'
'Jones, W.'

_publ_section_title
;
 <i>N</i>-Saccharinperacetic Acid Monohydrate and
 <i>N</i>-Saccharinpentanoic Acid Monohydrate
;
_journal_issue 9
_journal_name_full 'Acta Crystallographica Section C'
_journal_page_first 2323
_journal_page_last 2326
_journal_paper_doi 10.1107/S0108270196003769
_journal_volume 52
_journal_year 1996
_chemical_formula_iupac 'C12 H13 N1 O5 S1, H2 O1'
_chemical_formula_moiety 'C12 H13 N O5 S, H2 O'
_chemical_formula_sum 'C12 H15 N O6 S'
_chemical_formula_weight 301.31
_chemical_name_common '5-saccharinpentanoic acid monohydrate'
_chemical_name_systematic
;
3-oxo-1,2-benzisothiazole-2(3H)-pentanoic acid 1,1-dioxide monohydrate
;
_space_group_IT_number 2
_symmetry_cell_setting triclinic
_symmetry_space_group_name_Hall '-P 1'
_symmetry_space_group_name_H-M 'P -1'
_audit_creation_method SHELXL
_cell_angle_alpha 66.74(3)
_cell_angle_beta 88.86(3)
_cell_angle_gamma 64.67(3)
_cell_formula_units_Z 2
_cell_length_a 8.412(3)
_cell_length_b 9.190(3)
_cell_length_c 10.880(6)
_cell_measurement_reflns_used 25
_cell_measurement_temperature 295(2)
_cell_measurement_theta_max 14
_cell_measurement_theta_min 9
_cell_volume 687.1(6)
_computing_cell_refinement 'SETANG (Enraf Nonius, 1989)'
_computing_data_collection 'CAD-4 Software (Enraf Nonius, 1989)'
_computing_data_reduction 'TEXSAN (Molecular Structure Corporation, 1995)'
_computing_molecular_graphics TEXSAN
_computing_publication_material SHELXL93
_computing_structure_refinement 'SHELXL93 (Sheldrick, 1993)'
_computing_structure_solution 'SHELXS86 (Sheldrick, 1990)'
_diffrn_ambient_temperature 295(2)
_diffrn_measurement_device 'Enraf-Nonius CAD-4'
_diffrn_measurement_method \w/2\q
_diffrn_radiation_monochromator graphite
_diffrn_radiation_source 'fine-focus sealed tube'
_diffrn_radiation_type MoK\a
_diffrn_radiation_wavelength 0.71073
_diffrn_reflns_av_R_equivalents 0.014
_diffrn_reflns_av_sigmaI/netI 0.0434
_diffrn_reflns_limit_h_max 9
_diffrn_reflns_limit_h_min -9
_diffrn_reflns_limit_k_max 9
_diffrn_reflns_limit_k_min -10
_diffrn_reflns_limit_l_max 12
_diffrn_reflns_limit_l_min -9
_diffrn_reflns_number 2538
_diffrn_reflns_theta_max 24.98
_diffrn_reflns_theta_min 2.07
_diffrn_standards_decay_% 3.8
_diffrn_standards_interval_count 100
_diffrn_standards_number 2
_exptl_absorpt_coefficient_mu 0.26
_exptl_absorpt_correction_type none
_exptl_crystal_colour colourless
_exptl_crystal_density_diffrn 1.456
_exptl_crystal_density_method 'not measured'
_exptl_crystal_description plate
_exptl_crystal_F_000 316
_exptl_crystal_size_max 0.50
_exptl_crystal_size_mid 0.50
_exptl_crystal_size_min 0.20
_refine_diff_density_max 0.436
_refine_diff_density_min -0.480
_refine_ls_extinction_method none
_refine_ls_goodness_of_fit_all 1.121
_refine_ls_goodness_of_fit_obs 1.172
_refine_ls_hydrogen_treatment 'H-atom U's refined'
_refine_ls_matrix_type full
_refine_ls_number_parameters 186
_refine_ls_number_reflns 2387
_refine_ls_number_restraints 0
_refine_ls_restrained_S_all 1.132
_refine_ls_restrained_S_obs 1.172
_refine_ls_R_factor_all 0.0627
_refine_ls_R_factor_obs 0.0455
_refine_ls_shift/esd_max 0.154
_refine_ls_shift/esd_mean 0.044
_refine_ls_structure_factor_coef Fsqd
_refine_ls_weighting_scheme
;
calc w = 1/[\s^2^(F~o~^2^) + (0.0843P)^2^ + 0.2655P]
where P = (F~o~^2^ + 2F~c~^2^)/3
;
_refine_ls_wR_factor_all 0.1473
_refine_ls_wR_factor_obs 0.1344
_reflns_number_observed 1903
_reflns_number_total 2402
_reflns_observed_criterion >2sigma(I)
_cod_data_source_file ha1157.cif
_cod_data_source_block II
_cod_original_cell_volume 687.1(5)
_cod_database_code 2005365

loop_
_symmetry_equiv_pos_as_xyz
'x, y, z'
'-x, -y, -z'

loop_
_atom_site_aniso_label
_atom_site_aniso_U_11
_atom_site_aniso_U_22
_atom_site_aniso_U_33
_atom_site_aniso_U_12
_atom_site_aniso_U_13
_atom_site_aniso_U_23
S1 0.0424(4) 0.0470(4) 0.0352(4) -0.0225(3) 0.0137(3) -0.0192(3)
N1 0.0511(14) 0.0404(13) 0.0437(13) -0.0203(11) 0.0165(11) -0.0222(11)
O1 0.0655(14) 0.0642(14) 0.0336(11) -0.0325(11) 0.0040(10) -0.0166(10)
O2 0.0499(13) 0.076(2) 0.0651(14) -0.0355(12) 0.0293(11) -0.0369(13)
O7 0.099(2) 0.0463(13) 0.0601(15) -0.0349(13) 0.0304(14) -0.0125(12)
O120 0.0669(15) 0.0538(13) 0.0514(14) -0.0134(11) -0.0010(11) -0.0249(11)
O121 0.0588(13) 0.0461(12) 0.0430(11) -0.0217(10) 0.0127(9) -0.0193(9)
C1 0.0361(13) 0.0410(14) 0.0330(13) -0.0148(11) 0.0063(10) -0.0171(11)
C2 0.049(2) 0.047(2) 0.048(2) -0.0240(13) 0.0065(13) -0.0190(14)
C3 0.063(2) 0.055(2) 0.065(2) -0.025(2) 0.012(2) -0.037(2)
C4 0.065(2) 0.069(2) 0.049(2) -0.020(2) 0.012(2) -0.037(2)
C5 0.064(2) 0.060(2) 0.034(2) -0.026(2) 0.0132(14) -0.0184(14)
C6 0.0417(14) 0.0402(15) 0.0320(14) -0.0150(12) 0.0057(11) -0.0130(12)
C7 0.048(2) 0.039(2) 0.040(2) -0.0157(13) 0.0102(12) -0.0119(13)
C8 0.048(2) 0.049(2) 0.062(2) -0.0201(14) 0.0132(14) -0.033(2)
C9 0.045(2) 0.0405(15) 0.044(2) -0.0176(12) 0.0088(12) -0.0212(13)
C10 0.0407(15) 0.044(2) 0.048(2) -0.0176(12) 0.0093(12) -0.0248(13)
C11 0.043(2) 0.049(2) 0.064(2) -0.0143(13) 0.0047(14) -0.031(2)
C12 0.0367(14) 0.048(2) 0.050(2) -0.0150(12) 0.0094(12) -0.0254(14)
O3 0.0628(14) 0.0566(13) 0.0634(14) -0.0262(11) 0.0065(11) -0.0319(11)

loop_
_atom_site_label
_atom_site_occupancy
_atom_site_fract_x
_atom_site_fract_y
_atom_site_fract_z
_atom_site_U_iso_or_equiv
_atom_site_thermal_displace_type
_atom_site_calc_flag
_atom_site_refinement_flags
_atom_site_type_symbol
S1 1 0.38639(9) 0.57878(9) 0.17691(7) 0.0403(2) Uani d . S
N1 1 0.3861(3) 0.3867(3) 0.2714(2) 0.0440(6) Uani d . N
O1 1 0.2543(3) 0.6740(3) 0.0561(2) 0.0548(6) Uani d . O
O2 1 0.5632(3) 0.5519(3) 0.1589(2) 0.0591(6) Uani d . O
O7 1 0.3093(4) 0.2486(3) 0.4702(2) 0.0718(7) Uani d . O
O120 1 0.8126(3) -0.1996(3) 0.0065(2) 0.0618(6) Uani d . O
O121 1 0.9453(3) -0.4102(3) 0.2152(2) 0.0501(5) Uani d . O
C1 1 0.3143(3) 0.6618(4) 0.2981(3) 0.0374(6) Uani d . C
C2 1 0.2803(4) 0.8272(4) 0.2882(3) 0.0477(7) Uani d . C
H2 1 0.2970(4) 0.9096(4) 0.2125(3) 0.074(6) Uiso calc R H
C3 1 0.2203(5) 0.8640(5) 0.3969(4) 0.0580(8) Uani d . C
H3 1 0.1974(5) 0.9733(5) 0.3950(4) 0.074(6) Uiso calc R H
C4 1 0.1937(5) 0.7433(5) 0.5071(3) 0.0607(9) Uani d . C
H4 1 0.1529(5) 0.7722(5) 0.5785(3) 0.074(6) Uiso calc R H
C5 1 0.2261(4) 0.5799(4) 0.5145(3) 0.0542(8) Uani d . C
H5 1 0.2074(4) 0.4986(4) 0.5896(3) 0.074(6) Uiso calc R H
C6 1 0.2869(4) 0.5395(4) 0.4081(3) 0.0403(6) Uani d . C
C7 1 0.3252(4) 0.3737(4) 0.3934(3) 0.0462(7) Uani d . C
C8 1 0.4181(4) 0.2559(4) 0.2165(3) 0.0504(7) Uani d . C
H8A 1 0.3713(4) 0.3185(4) 0.1196(3) 0.078(8) Uiso calc R H
H8B 1 0.3535(4) 0.1888(4) 0.2588(3) 0.078(8) Uiso calc R H
C9 1 0.6138(4) 0.1278(4) 0.2397(3) 0.0430(7) Uani d . C
H9A 1 0.6602(4) 0.0616(4) 0.3366(3) 0.059(7) Uiso calc R H
H9B 1 0.6796(4) 0.1944(4) 0.1995(3) 0.059(7) Uiso calc R H
C10 1 0.6419(4) -0.0010(4) 0.1779(3) 0.0434(7) Uani d . C
H10A 1 0.5892(4) -0.0781(4) 0.2264(3) 0.066(7) Uiso calc R H
H10B 1 0.5811(4) 0.0654(4) 0.0839(3) 0.066(7) Uiso calc R H
C11 1 0.8361(4) -0.1131(4) 0.1835(3) 0.0520(8) Uani d . C
H11A 1 0.8881(4) -0.0362(4) 0.1330(3) 0.097(10) Uiso calc R H
H11B 1 0.8976(4) -0.1773(4) 0.2772(3) 0.097(10) Uiso calc R H
C12 1 0.8634(4) -0.2433(4) 0.1256(3) 0.0447(7) Uani d . C
O3 1 0.0418(3) 0.6576(3) 0.8514(2) 0.0590(6) Uani d . O

loop_
_atom_type_symbol
_atom_type_description
_atom_type_scat_dispersion_real
_atom_type_scat_dispersion_imag
_atom_type_scat_source
C C 0.0033 0.0016 'International Tables Vol C Tables 4.2.6.8 and 6.1.1.4'
H H 0.0000 0.0000 'International Tables Vol C Tables 4.2.6.8 and 6.1.1.4'
O O 0.0106 0.0060 'International Tables Vol C Tables 4.2.6.8 and 6.1.1.4'
N N 0.0061 0.0033 'International Tables Vol C Tables 4.2.6.8 and 6.1.1.4'
S S 0.1246 0.1234 'International Tables Vol C Tables 4.2.6.8 and 6.1.1.4'

loop_
_geom_angle_atom_site_label_1
_geom_angle_atom_site_label_2
_geom_angle_atom_site_label_3
_geom_angle
_geom_angle_publ_flag
O2 S1 O1 116.58(14) yes
O2 S1 N1 110.51(14) yes
O1 S1 N1 109.88(13) yes
O2 S1 C1 112.36(13) no
O1 S1 C1 111.97(14) no
N1 S1 C1 93.07(12) yes
C7 N1 C8 123.4(2) no
C7 N1 S1 115.1(2) yes
C8 N1 S1 120.6(2) no
C6 C1 C2 122.6(3) no
C6 C1 S1 110.2(2) no
C2 C1 S1 127.2(2) no
C1 C2 C3 116.5(3) no
C1 C2 H2 121.8(2) no
C3 C2 H2 121.8(2) no
C4 C3 C2 121.5(3) no
C4 C3 H3 119.3(2) no
C2 C3 H3 119.3(2) no
C3 C4 C5 121.3(3) no
C3 C4 H4 119.4(2) no
C5 C4 H4 119.4(2) no
C4 C5 C6 118.5(3) no
C4 C5 H5 120.8(2) no
C6 C5 H5 120.8(2) no
C5 C6 C1 119.7(3) no
C5 C6 C7 127.3(3) no
C1 C6 C7 113.0(2) no
O7 C7 N1 123.9(3) no
O7 C7 C6 127.7(3) no
N1 C7 C6 108.5(2) no
N1 C8 C9 112.9(2) no
N1 C8 H8A 109.0(2) no
C9 C8 H8A 109.0(2) no
N1 C8 H8B 109.0(2) no
C9 C8 H8B 109.0(2) no
H8A C8 H8B 107.8 no
C8 C9 C10 111.4(2) no
C8 C9 H9A 109.4(2) no
C10 C9 H9A 109.4(2) no
C8 C9 H9B 109.4(2) no
C10 C9 H9B 109.3(2) no
H9A C9 H9B 108.0 no
C11 C10 C9 112.2(2) no
C11 C10 H10A 109.2(2) no
C9 C10 H10A 109.2(2) no
C11 C10 H10B 109.2(2) no
C9 C10 H10B 109.2(2) no
H10A C10 H10B 107.9 no
C12 C11 C10 112.0(2) no
C12 C11 H11A 109.2(2) no
C10 C11 H11A 109.2(2) no
C12 C11 H11B 109.2(2) no
C10 C11 H11B 109.2(2) no
H11A C11 H11B 107.9 no
O120 C12 O121 122.6(3) yes
O120 C12 C11 123.5(3) yes
O121 C12 C11 113.9(3) yes

loop_
_geom_bond_atom_site_label_1
_geom_bond_atom_site_label_2
_geom_bond_distance
_geom_bond_publ_flag
S1 O2 1.422(2) yes
S1 O1 1.430(2) yes
S1 N1 1.656(3) yes
S1 C1 1.748(3) no
N1 C7 1.393(4) no
N1 C8 1.470(4) no
O7 C7 1.185(4) no
O120 C12 1.219(4) yes
O121 C12 1.311(4) yes
C1 C6 1.377(4) no
C1 C2 1.380(4) no
C2 C3 1.383(4) no
C2 H2 0.93 no
C3 C4 1.367(5) no
C3 H3 0.93 no
C4 C5 1.375(5) no
C4 H4 0.93 no
C5 C6 1.376(4) no
C5 H5 0.93 no
C6 C7 1.491(4) no
C8 C9 1.511(4) no
C8 H8A 0.97 no
C8 H8B 0.97 no
C9 C10 1.514(4) no
C9 H9A 0.97 no
C9 H9B 0.97 no
C10 C11 1.499(4) no
C10 H10A 0.97 no
C10 H10B 0.97 no
C11 C12 1.495(4) no
C11 H11A 0.97 no
C11 H11B 0.97 no

loop_
_geom_contact_atom_site_label_1
_geom_contact_atom_site_label_2
_geom_contact_distance
_geom_contact_site_symmetry_2
_geom_contact_publ_flag
O3 O121 2.606(4) 2_656 yes
O3 O120 2.783(4) 1_466 yes
O3 O1 2.971(2) 1_556 yes
O3 O2 3.073(2) 2_666 yes
O121 O3 2.606(4) 2_656 no
O120 O3 2.783(4) 1_644 no
O1 O3 2.971(2) 1_554 no
O2 O3 3.073(2) 2_666 no

loop_
_geom_torsion_atom_site_label_1
_geom_torsion_atom_site_label_2
_geom_torsion_atom_site_label_3
_geom_torsion_atom_site_label_4
_geom_torsion
_geom_torsion_publ_flag
O2 S1 N1 C7 118.4(2) no
O1 S1 N1 C7 -111.6(2) no
C1 S1 N1 C7 3.1(2) no
O2 S1 N1 C8 -71.8(2) no
O1 S1 N1 C8 58.3(2) no
C1 S1 N1 C8 173.0(2) no
O2 S1 C1 C6 -115.3(2) no
O1 S1 C1 C6 111.3(2) no
N1 S1 C1 C6 -1.6(2) no
O2 S1 C1 C2 67.2(3) no
O1 S1 C1 C2 -66.2(3) no
N1 S1 C1 C2 -179.1(2) no
C6 C1 C2 C3 1.4(4) no
S1 C1 C2 C3 178.6(2) no
C1 C2 C3 C4 -0.9(5) no
C2 C3 C4 C5 0.2(5) no
C3 C4 C5 C6 0.2(5) no
C4 C5 C6 C1 0.2(5) no
C4 C5 C6 C7 -178.1(3) no
C2 C1 C6 C5 -1.1(4) no
S1 C1 C6 C5 -178.7(2) no
C2 C1 C6 C7 177.5(3) no
S1 C1 C6 C7 -0.1(3) no
C8 N1 C7 O7 7.2(5) no
S1 N1 C7 O7 176.7(3) no
C8 N1 C7 C6 -173.1(2) no
S1 N1 C7 C6 -3.6(3) no
C5 C6 C7 O7 0.3(5) no
C1 C6 C7 O7 -178.1(3) no
C5 C6 C7 N1 -179.3(3) no
C1 C6 C7 N1 2.3(3) no
C7 N1 C8 C9 -101.8(3) yes
S1 N1 C8 C9 89.2(3) yes
N1 C8 C9 C10 -178.2(2) no
C8 C9 C10 C11 172.4(3) no
C9 C10 C11 C12 178.5(3) no
C10 C11 C12 O120 64.7(4) yes
C10 C11 C12 O121 -114.4(3) yes

loop_
_cod_related_entry_id
_cod_related_entry_database
_cod_related_entry_code
1 ChemSpider 30652154
